data_7241288
loop_
_publ_author_name
'Zhu, Bin'
'Huang, Guimei'
'He, Yanni'
'Xie, Jisheng'
'He, Tao'
'Wang, Junli'
'Zong, Ziao'

_publ_section_title
;
 Synthesis and characterization of MOFs constructed from
 5-(benzimidazole-1-yl)isophthalic acid and highly selective fluorescence
 detection of Fe(iii) and Cr(vi) in water
;
_journal_issue 57
_journal_name_full 'RSC Advances'
_journal_page_first 34943
_journal_page_last 34952
_journal_paper_doi 10.1039/D0RA06529C
_journal_volume 10
_journal_year 2020
_chemical_formula_moiety 'C15 H8 Cd N2 O4'
_chemical_formula_sum 'C15 H8 Cd N2 O4'
_chemical_formula_weight 392.63
_space_group_crystal_system monoclinic
_space_group_IT_number 14
_space_group_name_Hall '-P 2ybc'
_space_group_name_H-M_alt 'P 1 21/c 1'
_atom_sites_solution_hydrogens geom
_atom_sites_solution_primary dual
_audit_creation_date 2020-05-30
_audit_creation_method
;
Olex2 1.2
(compiled 2018.05.29 svn.r3508 for OlexSys, GUI svn.r5506)
;
_audit_update_record
;
2020-06-05 deposited with the CCDC.	2020-09-14 downloaded from the CCDC.
;
_cell_angle_alpha 90
_cell_angle_beta 108.2670(10)
_cell_angle_gamma 90
_cell_formula_units_Z 4
_cell_length_a 11.1911(4)
_cell_length_b 13.7660(4)
_cell_length_c 13.1938(4)
_cell_measurement_reflns_used 7390
_cell_measurement_temperature 170
_cell_measurement_theta_max 26.354
_cell_measurement_theta_min 2.198
_cell_volume 1930.16(11)
_computing_cell_refinement 'SAINT V8.40A (?, 2016)'
_computing_data_reduction 'SAINT V8.40A (?, 2016)'
_computing_molecular_graphics 'Olex2 (Dolomanov et al., 2009)'
_computing_publication_material 'Olex2 (Dolomanov et al., 2009)'
_computing_structure_refinement 'ShelXL (Sheldrick, 2015)'
_computing_structure_solution 'ShelXT (Sheldrick, 2015)'
_diffrn_ambient_temperature 170.0
_diffrn_measured_fraction_theta_full 1.000
_diffrn_measured_fraction_theta_max 0.999
_diffrn_measurement_device_type 'D8 VENTURE'
_diffrn_measurement_method '\f and \w scans'
_diffrn_radiation_type MoK\a
_diffrn_radiation_wavelength 0.71073
_diffrn_reflns_av_R_equivalents 0.0644
_diffrn_reflns_av_unetI/netI 0.0498
_diffrn_reflns_Laue_measured_fraction_full 1.000
_diffrn_reflns_Laue_measured_fraction_max 0.999
_diffrn_reflns_limit_h_max 13
_diffrn_reflns_limit_h_min -13
_diffrn_reflns_limit_k_max 16
_diffrn_reflns_limit_k_min -17
_diffrn_reflns_limit_l_max 16
_diffrn_reflns_limit_l_min -16
_diffrn_reflns_number 21562
_diffrn_reflns_point_group_measured_fraction_full 1.000
_diffrn_reflns_point_group_measured_fraction_max 0.999
_diffrn_reflns_theta_full 25.242
_diffrn_reflns_theta_max 26.390
_diffrn_reflns_theta_min 1.916
_diffrn_standards_number 0
_exptl_absorpt_coefficient_mu 1.145
_exptl_absorpt_correction_T_max 0.7454
_exptl_absorpt_correction_T_min 0.6658
_exptl_absorpt_correction_type multi-scan
_exptl_absorpt_process_details
'SADABS-2016/2 (Bruker,2016/2) was used for absorption correction. wR2(int) was 0.0829 before and 0.0567 after correction. The Ratio of minimum to maximum transmission is 0.8932. The \l/2 correction factor is Not present.'
_exptl_crystal_colour colourless
_exptl_crystal_colour_primary colourless
_exptl_crystal_density_diffrn 1.351
_exptl_crystal_description block
_exptl_crystal_F_000 768
_exptl_crystal_size_max 0.19
_exptl_crystal_size_mid 0.12
_exptl_crystal_size_min 0.09
_platon_squeeze_details
;
TITL 2_0m_a.res in P2(1)/c
CELL   11.1911   13.7660   13.1938     90.00    108.27     90.00
SPGR P21/c
# Solvent Accessible Volume =       830
# Electrons Found in S.A.V. =       182
# Note: Atoms in Void as Cxxx and Qxxx all others
C101 0.550 1.005 0.260 !       8.78 eA-3
C102 0.235 0.522 0.173 !       4.82 eA-3
C103 0.358 0.628 0.311 !       4.71 eA-3
C104 0.651 0.038 0.271 !       4.68 eA-3
C105 0.123 0.565 0.176 !       4.47 eA-3
C106 0.761 0.921 0.412 !       4.43 eA-3
C107 0.330 0.500 0.186 !       3.63 eA-3
Q108 0.654 0.112 0.101 !       1.12 eA-3
Q109 0.638 0.872 0.078 !       1.02 eA-3
Q110 0.044 0.244 0.262 !       1.00 eA-3
Q111 0.247 0.039 0.536 !       1.00 eA-3
C112 0.798 0.119 0.323 !       0.97 eA-3
Q113 0.909 0.267 0.084 !       0.95 eA-3
Q114 0.488 0.893 0.471 !       0.94 eA-3
Q115 0.417 0.908 0.165 !       0.93 eA-3
Q116 0.674 0.486 0.923 !       0.91 eA-3
Q117 0.592 0.639 0.234 !       0.90 eA-3
C118 0.345 0.080 0.651 !       0.88 eA-3
C119 0.571 0.171 0.189 !       0.87 eA-3
Q120 0.658 0.687 0.232 !       0.82 eA-3
C121 0.281 0.157 0.572 !       0.79 eA-3
Q122 0.670 0.451 0.669 !       0.79 eA-3
Q123 0.360 0.960 0.383 !       0.75 eA-3
Q124 0.828 0.728 0.236 !       0.71 eA-3
C125 0.953 0.110 0.336 !       0.70 eA-3
C126 0.773 0.590 0.980 !       0.69 eA-3
Q127 0.315 0.899 0.412 !       0.69 eA-3
Q128 0.375 0.012 0.789 !       0.68 eA-3
C129 0.484 0.018 0.091 !       0.68 eA-3
Q130 0.481 0.503 0.910 !       0.66 eA-3
Q131 0.534 0.008 0.816 !       0.66 eA-3
Q132 0.114 0.917 0.328 !       0.66 eA-3
Q133 0.498 0.915 0.219 !       0.65 eA-3
C134 0.563 0.091 0.092 !       0.65 eA-3
Q135 0.562 0.487 0.484 !       0.64 eA-3
C136 0.869 0.549 0.869 !       0.64 eA-3
Q137 0.626 0.372 0.159 !       0.64 eA-3
Q138 0.346 0.095 0.257 !       0.64 eA-3
Q139 0.761 0.721 0.044 !       0.64 eA-3
Q140 0.327 0.753 0.350 !       0.63 eA-3
Q141 0.113 0.107 0.882 !       0.63 eA-3
Q142 0.689 0.568 0.307 !       0.63 eA-3
Q143 0.907 0.355 0.976 !       0.62 eA-3
Q144 0.712 0.222 0.449 !       0.62 eA-3
Q145 0.374 0.029 0.264 !       0.62 eA-3
Q146 0.816 0.673 0.604 !       0.62 eA-3
Q147 0.424 0.708 0.879 !       0.62 eA-3
Q148 0.622 0.522 0.524 !       0.62 eA-3
Q149 0.029 0.360 0.372 !       0.62 eA-3
Q150 0.504 0.252 0.379 !       0.61 eA-3
Q151 0.563 0.884 0.524 !       0.61 eA-3
Q152 0.344 0.976 0.302 !       0.61 eA-3
Q153 0.278 0.716 0.291 !       0.61 eA-3
Q154 0.253 0.549-0.005 !       0.60 eA-3
Q155 0.154 0.905 0.299 !       0.60 eA-3
Q156 0.719 0.748 0.397 !       0.60 eA-3
Q157 0.841 0.388 0.104 !       0.59 eA-3
Q158 0.609 0.511 0.884 !       0.59 eA-3
C159 0.185 0.643 0.295 !       0.59 eA-3
Q160 0.656 0.895 0.231 !       0.59 eA-3
Q161 0.801 0.640 0.288 !       0.59 eA-3
Q162 0.397 0.027 0.137 !       0.59 eA-3
Q163 0.234 0.902 0.397 !       0.58 eA-3
Q164 0.498 0.766 0.438 !       0.58 eA-3
Q165 0.563 0.508 0.566 !       0.58 eA-3
Q166 0.770 0.108 0.394 !       0.58 eA-3
Q167 0.887 0.202 0.662 !       0.58 eA-3
Q168 0.844 0.760 0.184 !       0.57 eA-3
Q169 0.974 0.638 0.364 !       0.57 eA-3
C170 0.413 0.542 0.380 !       0.57 eA-3
C171 0.035 0.112 0.464 !       0.57 eA-3
Q172 0.906 0.814 0.344 !       0.57 eA-3
Q173 1.002 0.593 0.264 !       0.57 eA-3
Q174 0.421 0.059 0.216 !       0.57 eA-3
Q175 0.390 0.123 0.506 !       0.56 eA-3
Q176 0.246 0.874 0.050 !       0.55 eA-3
Q177 1.000 0.963 0.173 !       0.55 eA-3
Q178 1.002 0.843 0.428 !       0.55 eA-3
Q179 0.670 0.943 0.490 !       0.55 eA-3
Q180 0.719 0.357 0.172 !       0.55 eA-3
Q181 0.266 0.333 0.176 !       0.54 eA-3
Q182 0.797 0.801 0.483 !       0.54 eA-3
Q183 0.360 0.800 0.126 !       0.54 eA-3
Q184 0.161 0.819 0.428 !       0.54 eA-3
Q185 0.186 0.826 0.528 !       0.54 eA-3
Q186 0.389 0.114 0.611 !       0.53 eA-3
Q187 0.487 0.287 0.300 !       0.53 eA-3
Q188 0.407 0.829 0.690 !       0.53 eA-3
Q189 0.525 0.065 0.737 !       0.53 eA-3
Q190 0.966 1.007 0.272 !       0.53 eA-3
Q191 0.311 0.162 0.102 !       0.53 eA-3
Q192 0.172 0.485 0.720 !       0.52 eA-3
Q193 0.362 0.998 0.057 !       0.52 eA-3
Q194 0.505 0.501 0.846 !       0.52 eA-3
Q195 0.411 0.379 0.590 !       0.52 eA-3
Q196 0.762 0.519 0.328 !       0.52 eA-3
Q197 0.360 0.677 0.442 !       0.52 eA-3
Q198 0.797 0.685 0.144 !       0.52 eA-3
Q199 0.482 0.913 0.014 !       0.52 eA-3
;
_refine_diff_density_max 0.557
_refine_diff_density_min -0.610
_refine_diff_density_rms 0.097
_refine_ls_extinction_method none
_refine_ls_goodness_of_fit_ref 1.052
_refine_ls_hydrogen_treatment constr
_refine_ls_matrix_type full
_refine_ls_number_parameters 199
_refine_ls_number_reflns 3951
_refine_ls_number_restraints 0
_refine_ls_restrained_S_all 1.052
_refine_ls_R_factor_all 0.0530
_refine_ls_R_factor_gt 0.0333
_refine_ls_shift/su_max 0.002
_refine_ls_shift/su_mean 0.000
_refine_ls_structure_factor_coef Fsqd
_refine_ls_weighting_details 'w=1/[\s^2^(Fo^2^)+(0.0311P)^2^+1.3192P] where P=(Fo^2^+2Fc^2^)/3'
_refine_ls_weighting_scheme calc
_refine_ls_wR_factor_gt 0.0710
_refine_ls_wR_factor_ref 0.0780
_reflns_Friedel_coverage 0.000
_reflns_number_gt 3058
_reflns_number_total 3951
_reflns_threshold_expression 'I > 2\s(I)'
_cod_data_source_file d0ra06529c2.cif
_cod_data_source_block 2_0m_sq
_cod_depositor_comments 'Adding full bibliography for 7241286--7241289.cif.'
_cod_database_code 7241288
_shelx_shelxl_version_number 2018/3
_shelx_space_group_comment
;
The symmetry employed for this shelxl refinement is uniquely defined
by the following loop, which should always be used as a source of
symmetry information in preference to the above space-group names.
They are only intended as comments.
;
_shelx_estimated_absorpt_t_max 0.904
_shelx_estimated_absorpt_t_min 0.812
_olex2_refinement_description
;
1. Fixed Uiso
 At 1.2 times of:
  All C(H) groups
2.a Aromatic/amide H refined with riding coordinates:
 C12(H12), C9(H9), C5(H5), C3(H3), C7(H7), C15(H15), C13(H13), C14(H14)
;
_platon_squeeze_void_probe_radius 1.20
_olex2_submission_special_instructions 'No special instructions were received'

loop_
_space_group_symop_operation_xyz
'x, y, z'
'-x, y+1/2, -z+1/2'
'-x, -y, -z'
'x, -y-1/2, z-1/2'

loop_
_atom_site_label
_atom_site_type_symbol
_atom_site_fract_x
_atom_site_fract_y
_atom_site_fract_z
_atom_site_U_iso_or_equiv
_atom_site_adp_type
_atom_site_occupancy
_atom_site_site_symmetry_order
_atom_site_calc_flag
_atom_site_refinement_flags_posn
_atom_site_refinement_flags_adp
_atom_site_refinement_flags_occupancy
_atom_site_disorder_assembly
_atom_site_disorder_group
Cd1 Cd 1.11465(2) 0.57504(2) 0.53519(2) 0.01949(9) Uani 1 1 d . . . . .
O4 O 0.7961(2) 0.96873(18) 0.8363(2) 0.0303(6) Uani 1 1 d . . . . .
O2 O 0.8137(2) 0.52722(19) 0.5639(2) 0.0330(6) Uani 1 1 d . . . . .
O1 O 0.9824(2) 0.6250(2) 0.6181(2) 0.0363(7) Uani 1 1 d . . . . .
O3 O 0.9687(2) 0.87551(19) 0.8837(2) 0.0331(6) Uani 1 1 d . . . . .
N1 N 0.4629(3) 0.7390(2) 0.6064(2) 0.0220(6) Uani 1 1 d . . . . .
N2 N 0.2665(3) 0.6852(2) 0.5666(2) 0.0245(7) Uani 1 1 d . . . . .
C12 C 0.1699(3) 0.8112(3) 0.4252(3) 0.0302(9) Uani 1 1 d . . . . .
H12 H 0.085230 0.789991 0.409548 0.036 Uiso 1 1 calc R . . . .
C2 C 0.7958(3) 0.6749(3) 0.6475(3) 0.0221(8) Uani 1 1 d . . . . .
C6 C 0.7887(3) 0.8178(2) 0.7505(3) 0.0202(7) Uani 1 1 d . . . . .
C10 C 0.2671(3) 0.7670(2) 0.5047(3) 0.0236(8) Uani 1 1 d . . . . .
C11 C 0.3904(3) 0.8012(2) 0.5278(3) 0.0232(8) Uani 1 1 d . . . . .
C4 C 0.5976(3) 0.7409(3) 0.6475(3) 0.0213(8) Uani 1 1 d . . . . .
C9 C 0.3852(3) 0.6712(3) 0.6248(3) 0.0239(8) Uani 1 1 d . . . . .
H9 H 0.412543 0.619168 0.673895 0.029 Uiso 1 1 calc R . . . .
C5 C 0.6574(3) 0.8155(3) 0.7142(3) 0.0234(8) Uani 1 1 d . . . . .
H5 H 0.610023 0.864401 0.735106 0.028 Uiso 1 1 calc R . . . .
C1 C 0.8705(3) 0.6026(3) 0.6066(3) 0.0259(8) Uani 1 1 d . . . . .
C3 C 0.6647(3) 0.6704(3) 0.6140(3) 0.0249(8) Uani 1 1 d . . . . .
H3 H 0.621995 0.619375 0.568529 0.030 Uiso 1 1 calc R . . . .
C7 C 0.8567(3) 0.7488(2) 0.7156(3) 0.0215(8) Uani 1 1 d . . . . .
H7 H 0.945971 0.752087 0.738446 0.026 Uiso 1 1 calc R . . . .
C8 C 0.8566(3) 0.8939(3) 0.8298(3) 0.0235(8) Uani 1 1 d . . . . .
C15 C 0.4221(4) 0.8779(3) 0.4722(3) 0.0315(9) Uani 1 1 d . . . . .
H15 H 0.506299 0.900270 0.488522 0.038 Uiso 1 1 calc R . . . .
C13 C 0.2016(4) 0.8871(3) 0.3699(3) 0.0374(10) Uani 1 1 d . . . . .
H13 H 0.137354 0.918400 0.314790 0.045 Uiso 1 1 calc R . . . .
C14 C 0.3264(4) 0.9191(3) 0.3933(3) 0.0382(10) Uani 1 1 d . . . . .
H14 H 0.344644 0.970910 0.352935 0.046 Uiso 1 1 calc R . . . .

loop_
_atom_site_aniso_label
_atom_site_aniso_U_11
_atom_site_aniso_U_22
_atom_site_aniso_U_33
_atom_site_aniso_U_23
_atom_site_aniso_U_13
_atom_site_aniso_U_12
Cd1 0.01184(14) 0.01940(13) 0.02501(15) 0.00047(12) 0.00255(10) -0.00059(11)
O4 0.0272(15) 0.0262(14) 0.0320(15) -0.0107(12) 0.0012(12) -0.0028(12)
O2 0.0288(15) 0.0328(15) 0.0385(16) -0.0092(13) 0.0122(13) 0.0045(13)
O1 0.0194(15) 0.0479(17) 0.0430(17) -0.0129(14) 0.0120(13) 0.0044(13)
O3 0.0199(14) 0.0356(15) 0.0337(15) -0.0110(13) -0.0060(12) -0.0027(12)
N1 0.0148(15) 0.0197(15) 0.0293(16) -0.0017(13) 0.0035(13) -0.0021(12)
N2 0.0139(16) 0.0257(16) 0.0306(17) 0.0010(14) 0.0024(13) -0.0050(13)
C12 0.018(2) 0.029(2) 0.036(2) 0.0030(18) -0.0020(17) -0.0040(16)
C2 0.0160(18) 0.0246(18) 0.0231(18) -0.0013(15) 0.0022(15) 0.0021(15)
C6 0.0126(17) 0.0244(18) 0.0218(18) -0.0014(15) 0.0028(15) -0.0018(14)
C10 0.0177(19) 0.0208(17) 0.0288(19) -0.0030(16) 0.0026(16) -0.0044(15)
C11 0.0165(18) 0.0229(19) 0.0261(19) -0.0020(16) 0.0009(15) -0.0013(15)
C4 0.0088(16) 0.0261(19) 0.0252(18) 0.0000(16) 0.0001(14) -0.0026(14)
C9 0.0157(19) 0.0245(19) 0.029(2) 0.0010(16) 0.0038(16) -0.0008(15)
C5 0.0157(18) 0.0246(19) 0.028(2) -0.0020(16) 0.0045(16) 0.0032(15)
C1 0.023(2) 0.028(2) 0.0252(19) -0.0029(17) 0.0049(16) 0.0047(16)
C3 0.0179(19) 0.0277(19) 0.0257(19) -0.0078(16) 0.0018(16) -0.0036(16)
C7 0.0102(17) 0.029(2) 0.0231(18) 0.0002(16) 0.0020(15) -0.0024(15)
C8 0.022(2) 0.029(2) 0.0188(18) -0.0031(16) 0.0044(16) -0.0064(16)
C15 0.022(2) 0.030(2) 0.041(2) 0.0031(19) 0.0073(18) -0.0078(17)
C13 0.030(2) 0.036(2) 0.036(2) 0.0081(19) -0.0044(19) -0.0018(19)
C14 0.032(2) 0.035(2) 0.043(2) 0.009(2) 0.0038(19) -0.0072(19)

loop_
_atom_type_symbol
_atom_type_description
_atom_type_scat_dispersion_real
_atom_type_scat_dispersion_imag
_atom_type_scat_source
C C 0.0033 0.0016 'International Tables Vol C Tables 4.2.6.8 and 6.1.1.4'
H H 0.0000 0.0000 'International Tables Vol C Tables 4.2.6.8 and 6.1.1.4'
Cd Cd -0.8075 1.2024 'International Tables Vol C Tables 4.2.6.8 and 6.1.1.4'
N N 0.0061 0.0033 'International Tables Vol C Tables 4.2.6.8 and 6.1.1.4'
O O 0.0106 0.0060 'International Tables Vol C Tables 4.2.6.8 and 6.1.1.4'

loop_
_geom_angle_atom_site_label_1
_geom_angle_atom_site_label_2
_geom_angle_atom_site_label_3
_geom_angle
_geom_angle_site_symmetry_1
_geom_angle_site_symmetry_3
_geom_angle_publ_flag
O4 Cd1 Cd1 85.65(7) 2_746 3_766 ?
O4 Cd1 O2 82.73(10) 2_746 3_766 ?
O4 Cd1 O3 154.39(10) 2_746 4_575 ?
O2 Cd1 Cd1 79.94(7) 3_766 3_766 ?
O2 Cd1 O3 87.97(10) 3_766 4_575 ?
O1 Cd1 Cd1 75.14(7) . 3_766 ?
O1 Cd1 O4 92.19(10) . 2_746 ?
O1 Cd1 O2 154.88(10) . 3_766 ?
O1 Cd1 O3 86.17(10) . 4_575 ?
O1 Cd1 N2 106.73(10) . 1_655 ?
O3 Cd1 Cd1 69.21(7) 4_575 3_766 ?
N2 Cd1 Cd1 173.96(8) 1_655 3_766 ?
N2 Cd1 O4 99.94(10) 1_655 2_746 ?
N2 Cd1 O2 98.39(10) 1_655 3_766 ?
N2 Cd1 O3 105.02(10) 1_655 4_575 ?
C8 O4 Cd1 118.1(2) . 2_756 ?
C1 O2 Cd1 124.1(2) . 3_766 ?
C1 O1 Cd1 131.6(2) . . ?
C8 O3 Cd1 139.2(2) . 4_576 ?
C11 N1 C4 124.6(3) . . ?
C9 N1 C11 107.6(3) . . ?
C9 N1 C4 127.3(3) . . ?
C10 N2 Cd1 126.0(2) . 1_455 ?
C9 N2 Cd1 125.4(2) . 1_455 ?
C9 N2 C10 105.7(3) . . ?
C13 C12 C10 117.3(3) . . ?
C3 C2 C1 120.3(3) . . ?
C7 C2 C1 120.2(3) . . ?
C7 C2 C3 119.5(3) . . ?
C5 C6 C8 120.1(3) . . ?
C7 C6 C5 120.0(3) . . ?
C7 C6 C8 119.9(3) . . ?
N2 C10 C11 109.3(3) . . ?
C12 C10 N2 130.5(3) . . ?
C12 C10 C11 120.1(3) . . ?
N1 C11 C10 105.0(3) . . ?
N1 C11 C15 132.3(3) . . ?
C15 C11 C10 122.5(3) . . ?
C5 C4 N1 119.9(3) . . ?
C3 C4 N1 118.6(3) . . ?
C3 C4 C5 121.4(3) . . ?
N2 C9 N1 112.4(3) . . ?
C4 C5 C6 119.0(3) . . ?
O2 C1 C2 116.6(3) . . ?
O1 C1 O2 127.2(3) . . ?
O1 C1 C2 116.1(3) . . ?
C4 C3 C2 119.4(3) . . ?
C6 C7 C2 120.7(3) . . ?
O4 C8 O3 126.3(3) . . ?
O4 C8 C6 117.0(3) . . ?
O3 C8 C6 116.6(3) . . ?
C14 C15 C11 116.7(3) . . ?
C12 C13 C14 121.5(4) . . ?
C15 C14 C13 121.9(4) . . ?

loop_
_geom_bond_atom_site_label_1
_geom_bond_atom_site_label_2
_geom_bond_distance
_geom_bond_site_symmetry_2
_geom_bond_publ_flag
Cd1 Cd1 3.1972(5) 3_766 ?
Cd1 O4 2.225(2) 2_746 ?
Cd1 O2 2.234(2) 3_766 ?
Cd1 O1 2.208(2) . ?
Cd1 O3 2.254(2) 4_575 ?
Cd1 N2 2.218(3) 1_655 ?
O4 C8 1.250(4) . ?
O2 C1 1.254(4) . ?
O1 C1 1.252(4) . ?
O3 C8 1.258(4) . ?
N1 C11 1.394(4) . ?
N1 C4 1.433(4) . ?
N1 C9 1.348(4) . ?
N2 C10 1.392(4) . ?
N2 C9 1.323(4) . ?
C12 C10 1.392(5) . ?
C12 C13 1.384(5) . ?
C2 C1 1.505(5) . ?
C2 C3 1.395(5) . ?
C2 C7 1.386(5) . ?
C6 C5 1.395(5) . ?
C6 C7 1.384(5) . ?
C6 C8 1.507(5) . ?
C10 C11 1.399(5) . ?
C11 C15 1.392(5) . ?
C4 C5 1.381(5) . ?
C4 C3 1.383(5) . ?
C15 C14 1.361(5) . ?
C13 C14 1.404(5) . ?

loop_
_platon_squeeze_void_nr
_platon_squeeze_void_average_x
_platon_squeeze_void_average_y
_platon_squeeze_void_average_z
_platon_squeeze_void_volume
_platon_squeeze_void_count_electrons
_platon_squeeze_void_content
1 -0.013 0.461 -0.010 833 183 ' '
